data_2313056
loop_
_publ_author_name
'Chunanant, Tanapat'
'Rapeenun, Peerapon'
'Lertna, Natthaphong'
'Flood, Adrian E.'

_publ_section_title
;
 Crystal structure of nicotinamide ethyl-ene glycol hemisolvate.
;
_journal_coeditor_code HB8222
_journal_issue 'Pt 6'
_journal_name_full 'Acta crystallographica. Section E, Crystallographic communications'
_journal_page_first 728
_journal_page_last 731
_journal_paper_doi 10.1107/S2056989026005219
_journal_volume 82
_journal_year 2026
_chemical_formula_iupac 'C6 H6 N2 O, 0.5C2 H6 O2'
_chemical_formula_moiety 'C6 H6 N2 O, 0.5(C2 H6 O2)'
_chemical_formula_sum 'C7 H9 N2 O2'
_chemical_formula_weight 153.16
_chemical_name_systematic
;
Nicotinamide ethylene glycol hemisolvate
;
_space_group_crystal_system monoclinic
_space_group_IT_number 14
_space_group_name_Hall '-P 2ybc'
_space_group_name_H-M_alt 'P 1 21/c 1'
_atom_sites_solution_hydrogens mixed
_atom_sites_solution_primary dual
_audit_creation_method 'Olex2 1.3'
_cell_angle_alpha 90
_cell_angle_beta 114.554(4)
_cell_angle_gamma 90
_cell_formula_units_Z 4
_cell_length_a 7.0283(9)
_cell_length_b 15.5149(19)
_cell_length_c 7.4271(11)
_cell_measurement_reflns_used 9982
_cell_measurement_temperature 100
_cell_measurement_theta_max 26.384
_cell_measurement_theta_min 2.626
_cell_volume 736.64(17)
_computing_cell_refinement
;
SAINT V8.40B (Bruker, 2016)
;
_computing_data_collection
;
APEX4 (Bruker, 2016)
;
_computing_data_reduction
;
SAINT V8.40B (Bruker, 2016)
;
_computing_molecular_graphics
;
Olex2 1.3 (Dolomanov et al., 2009)
;
_computing_publication_material
;
Mercury (Macrae et al., 2020)
;
_computing_structure_refinement
;
<i>SHELXL2018/3</i> (Sheldrick, 2015b)
;
_computing_structure_solution
;
<i>SHELXT2018/2</i> (Sheldrick, 2015a)
;
_diffrn_ambient_temperature 100
_diffrn_measured_fraction_theta_full 0.999
_diffrn_measured_fraction_theta_max 0.998
_diffrn_measurement_device_type 'D8 Venture diffractometer'
_diffrn_radiation_type MoK\a
_diffrn_radiation_wavelength 0.71073
_diffrn_reflns_av_R_equivalents 0.0306
_diffrn_reflns_av_unetI/netI 0.0194
_diffrn_reflns_limit_h_max 8
_diffrn_reflns_limit_h_min -8
_diffrn_reflns_limit_k_max 19
_diffrn_reflns_limit_k_min -19
_diffrn_reflns_limit_l_max 9
_diffrn_reflns_limit_l_min -9
_diffrn_reflns_number 14232
_diffrn_reflns_theta_full 25.242
_diffrn_reflns_theta_max 26.406
_diffrn_reflns_theta_min 2.626
_diffrn_source_current 1.0
_diffrn_source_power 0.05
_diffrn_source_voltage 50.0
_exptl_absorpt_coefficient_mu 0.103
_exptl_absorpt_correction_T_max 0.7454
_exptl_absorpt_correction_T_min 0.7108
_exptl_absorpt_correction_type multi-scan
_exptl_absorpt_process_details
;
(SADABS; Krause <i>et al.</i>,  2015)
;
_exptl_crystal_colour 'clear light colourless'
_exptl_crystal_density_diffrn 1.381
_exptl_crystal_description needle
_exptl_crystal_F_000 324
_exptl_crystal_size_max 0.5
_exptl_crystal_size_mid 0.4
_exptl_crystal_size_min 0.2
_refine_diff_density_max 0.335
_refine_diff_density_min -0.281
_refine_ls_extinction_coef 0.028(5)
_refine_ls_extinction_expression Fc^*^=kFc[1+0.001xFc^2^\l^3^/sin(2\q)]^-1/4^
_refine_ls_extinction_method
;
SHELXL2018/3 (Sheldrick 2015b)
;
_refine_ls_goodness_of_fit_ref 1.103
_refine_ls_hydrogen_treatment mixed
_refine_ls_matrix_type full
_refine_ls_number_parameters 104
_refine_ls_number_reflns 1508
_refine_ls_number_restraints 0
_refine_ls_restrained_S_all 1.103
_refine_ls_R_factor_all 0.0344
_refine_ls_R_factor_gt 0.0332
_refine_ls_shift/su_max 0.000
_refine_ls_shift/su_mean 0.000
_refine_ls_structure_factor_coef Fsqd
_refine_ls_weighting_details 'w=1/[\s^2^(Fo^2^)+(0.0425P)^2^+0.3016P] where P=(Fo^2^+2Fc^2^)/3'
_refine_ls_weighting_scheme calc
_refine_ls_wR_factor_gt 0.0887
_refine_ls_wR_factor_ref 0.0905
_reflns_number_gt 1441
_reflns_number_total 1508
_reflns_threshold_expression 'I > 2\s(I)'
_cod_data_source_file hb8222.cif
_cod_data_source_block I
_cod_original_sg_symbol_H-M 'P 21/c'
_cod_database_code 2313056
_shelx_space_group_comment
;
The symmetry employed for this shelxl refinement is uniquely defined
by the following loop, which should always be used as a source of
symmetry information in preference to the above space-group names.
They are only intended as comments.
;
_shelx_estimated_absorpt_t_min 0.950
_shelx_estimated_absorpt_t_max 0.980

loop_
_space_group_symop_operation_xyz
'x, y, z'
'-x, y+1/2, -z+1/2'
'-x, -y, -z'
'x, -y-1/2, z-1/2'

loop_
_atom_site_type_symbol
_atom_site_label
_atom_site_fract_x
_atom_site_fract_y
_atom_site_fract_z
_atom_site_U_iso_or_equiv
_atom_site_adp_type
_atom_site_calc_flag
_atom_site_occupancy
_atom_site_disorder_assembly
_atom_site_disorder_group
O O1 1.28683(12) 0.50246(5) 0.61721(12) 0.0205(2) Uani d 1 . .
O O2 0.99610(11) 0.11854(5) 0.52304(12) 0.0203(2) Uani d 1 . .
N N1 0.71808(14) 0.02948(6) 0.38085(14) 0.0173(2) Uani d 1 . .
H H1A 0.797694 -0.015059 0.385940 0.021 Uiso calc 1 . .
H H1B 0.581207 0.023631 0.330179 0.021 Uiso calc 1 . .
N N2 0.61434(15) 0.33164(6) 0.44707(14) 0.0180(2) Uani d 1 . .
C C1 1.07962(17) 0.50292(8) 0.60563(17) 0.0207(3) Uani d 1 . .
H H1C 1.056677 0.556594 0.665922 0.025 Uiso calc 1 . .
H H1D 1.061588 0.453574 0.681612 0.025 Uiso calc 1 . .
H H1 1.311(2) 0.5533(11) 0.583(2) 0.031 Uiso d 1 . .
C C2 0.80481(16) 0.10579(7) 0.44989(15) 0.0149(2) Uani d 1 . .
C C3 0.65944(16) 0.17806(7) 0.44149(15) 0.0142(2) Uani d 1 . .
C C4 0.72994(17) 0.26247(7) 0.45120(16) 0.0162(2) Uani d 1 . .
H H4 0.867716 0.271516 0.461315 0.019 Uiso calc 1 . .
C C5 0.42098(17) 0.31788(7) 0.43521(16) 0.0183(3) Uani d 1 . .
H H5 0.337084 0.366336 0.432227 0.022 Uiso calc 1 . .
C C6 0.45862(17) 0.16510(7) 0.43013(15) 0.0164(2) Uani d 1 . .
H H6 0.405209 0.108440 0.424542 0.020 Uiso calc 1 . .
C C7 0.33818(17) 0.23615(7) 0.42710(17) 0.0185(3) Uani d 1 . .
H H7 0.200831 0.228994 0.419592 0.022 Uiso calc 1 . .

loop_
_atom_site_aniso_label
_atom_site_aniso_U_11
_atom_site_aniso_U_22
_atom_site_aniso_U_33
_atom_site_aniso_U_12
_atom_site_aniso_U_13
_atom_site_aniso_U_23
O1 0.0126(4) 0.0162(4) 0.0294(5) 0.0002(3) 0.0055(3) 0.0052(3)
O2 0.0124(4) 0.0165(4) 0.0294(5) 0.0000(3) 0.0062(3) 0.0010(3)
N1 0.0121(4) 0.0141(5) 0.0228(5) 0.0013(3) 0.0046(4) -0.0011(3)
N2 0.0187(5) 0.0152(5) 0.0204(5) 0.0000(3) 0.0086(4) -0.0002(3)
C1 0.0149(6) 0.0271(6) 0.0191(6) -0.0006(4) 0.0059(5) 0.0016(4)
C2 0.0143(5) 0.0152(5) 0.0151(5) 0.0004(4) 0.0061(4) 0.0023(4)
C3 0.0142(5) 0.0152(5) 0.0123(5) 0.0001(4) 0.0045(4) 0.0002(4)
C4 0.0139(5) 0.0165(5) 0.0183(5) -0.0005(4) 0.0070(4) 0.0002(4)
C5 0.0187(5) 0.0177(5) 0.0191(5) 0.0037(4) 0.0085(4) -0.0004(4)
C6 0.0162(5) 0.0163(5) 0.0168(5) -0.0028(4) 0.0068(4) -0.0010(4)
C7 0.0148(5) 0.0221(6) 0.0203(6) -0.0004(4) 0.0089(4) -0.0016(4)

loop_
_atom_type_symbol
_atom_type_description
_atom_type_scat_dispersion_real
_atom_type_scat_dispersion_imag
_atom_type_scat_source
C C 0.0033 0.0016 'International Tables Vol C Tables 4.2.6.8 and 6.1.1.4'
H H 0.0000 0.0000 'International Tables Vol C Tables 4.2.6.8 and 6.1.1.4'
N N 0.0061 0.0033 'International Tables Vol C Tables 4.2.6.8 and 6.1.1.4'
O O 0.0106 0.0060 'International Tables Vol C Tables 4.2.6.8 and 6.1.1.4'

loop_
_geom_angle_atom_site_label_1
_geom_angle_atom_site_label_2
_geom_angle_atom_site_label_3
_geom_angle_site_symmetry_1
_geom_angle_site_symmetry_3
_geom_angle
_geom_angle_publ_flag
C1 O1 H1 . . 107.5(10) ?
H1A N1 H1B . . 120.0 ?
C2 N1 H1A . . 120.0 ?
C2 N1 H1B . . 120.0 ?
C4 N2 C5 . . 117.55(9) ?
O1 C1 C1 . 3_766 111.22(12) ?
O1 C1 H1C . . 109.4 ?
O1 C1 H1D . . 109.4 ?
C1 C1 H1C 3_766 . 109.4 ?
C1 C1 H1D 3_766 . 109.4 ?
H1C C1 H1D . . 108.0 ?
O2 C2 N1 . . 123.37(10) ?
O2 C2 C3 . . 119.67(9) ?
N1 C2 C3 . . 116.94(9) ?
C4 C3 C2 . . 118.65(9) ?
C4 C3 C6 . . 117.97(10) ?
C6 C3 C2 . . 123.35(9) ?
N2 C4 C3 . . 123.61(10) ?
N2 C4 H4 . . 118.2 ?
C3 C4 H4 . . 118.2 ?
N2 C5 H5 . . 118.5 ?
N2 C5 C7 . . 122.94(10) ?
C7 C5 H5 . . 118.5 ?
C3 C6 H6 . . 120.5 ?
C7 C6 C3 . . 118.90(10) ?
C7 C6 H6 . . 120.5 ?
C5 C7 H7 . . 120.5 ?
C6 C7 C5 . . 119.00(10) ?
C6 C7 H7 . . 120.5 ?

loop_
_geom_bond_atom_site_label_1
_geom_bond_atom_site_label_2
_geom_bond_site_symmetry_2
_geom_bond_distance
_geom_bond_publ_flag
O1 C1 . 1.4227(13) ?
O1 H1 . 0.868(18) ?
O2 C2 . 1.2388(13) ?
N1 H1A . 0.8800 ?
N1 H1B . 0.8800 ?
N1 C2 . 1.3329(14) ?
N2 C4 . 1.3386(14) ?
N2 C5 . 1.3418(15) ?
C1 C1 3_766 1.504(2) ?
C1 H1C . 0.9900 ?
C1 H1D . 0.9900 ?
C2 C3 . 1.5007(14) ?
C3 C4 . 1.3914(14) ?
C3 C6 . 1.3931(15) ?
C4 H4 . 0.9500 ?
C5 H5 . 0.9500 ?
C5 C7 . 1.3861(15) ?
C6 H6 . 0.9500 ?
C6 C7 . 1.3843(15) ?
C7 H7 . 0.9500 ?

loop_
_geom_hbond_atom_site_label_D
_geom_hbond_atom_site_label_H
_geom_hbond_atom_site_label_A
_geom_hbond_site_symmetry_A
_geom_hbond_distance_DH
_geom_hbond_distance_HA
_geom_hbond_distance_DA
_geom_hbond_angle_DHA
_geom_hbond_publ_flag
N1 H1A O2 3_756 0.88 2.08 2.9372(13) 165 y
N1 H1B O1 4_465 0.88 2.06 2.8868(14) 157 y
O1 H1 N2 3_766 0.867(17) 1.900(17) 2.7588(13) 170.7(13) y
C5 H5 O1 1_455 0.95 2.62 3.461 147.4 y
C7 H7 O2 1_455 0.95 2.55 3.323 138.3 y

loop_
_geom_torsion_atom_site_label_1
_geom_torsion_atom_site_label_2
_geom_torsion_atom_site_label_3
_geom_torsion_atom_site_label_4
_geom_torsion_site_symmetry_1
_geom_torsion_site_symmetry_2
_geom_torsion_site_symmetry_3
_geom_torsion_site_symmetry_4
_geom_torsion
_geom_torsion_publ_flag
O2 C2 C3 C4 . . . . 21.70(15) ?
O2 C2 C3 C6 . . . . -156.39(10) ?
N1 C2 C3 C4 . . . . -159.93(10) ?
N1 C2 C3 C6 . . . . 21.98(15) ?
N2 C5 C7 C6 . . . . -0.39(17) ?
C2 C3 C4 N2 . . . . -179.28(9) ?
C2 C3 C6 C7 . . . . 178.70(10) ?
C3 C6 C7 C5 . . . . 0.09(16) ?
C4 N2 C5 C7 . . . . -0.04(16) ?
C4 C3 C6 C7 . . . . 0.60(15) ?
C5 N2 C4 C3 . . . . 0.80(16) ?
C6 C3 C4 N2 . . . . -1.09(16) ?
